data_1543913
loop_
_publ_author_name
'Craig, 2nd, Robert A'
'Roizen, Jennifer L.'
'Smith, Russell C.'
'Jones, Amanda C.'
'Virgil, Scott C.'
'Stoltz, Brian M.'

_publ_section_title
;
 Enantioselective, Convergent Synthesis of the Ineleganolide Core by a
 Tandem Annulation Cascade.
;
_journal_issue 1
_journal_name_full 'Chemical science'
_journal_page_first 507
_journal_page_last 514
_journal_paper_doi 10.1039/C6SC03347D
_journal_volume 8
_journal_year 2017
_chemical_absolute_configuration ad
_chemical_formula_sum 'C19 H23 Br O5'
_chemical_formula_weight 411.28
_space_group_crystal_system orthorhombic
_space_group_IT_number 19
_space_group_name_Hall 'P 2ac 2ab'
_space_group_name_H-M_alt 'P 21 21 21'
_symmetry_space_group_name_Hall 'P 2ac 2ab'
_symmetry_space_group_name_H-M 'P 21 21 21'
_atom_sites_solution_hydrogens mixed
_atom_sites_solution_primary direct
_atom_sites_solution_secondary difmap
_audit_creation_method SHELXL-2014/7
_audit_update_record
;
2015-04-21 deposited with the CCDC.
2016-08-17 downloaded from the CCDC.
;
_cell_angle_alpha 90
_cell_angle_beta 90
_cell_angle_gamma 90
_cell_formula_units_Z 4
_cell_length_a 7.6137(4)
_cell_length_b 9.3584(5)
_cell_length_c 24.1592(13)
_cell_measurement_reflns_used 9810
_cell_measurement_temperature 100(2)
_cell_measurement_theta_max 37.12
_cell_measurement_theta_min 2.75
_cell_volume 1721.39(16)
_computing_cell_refinement 'SAINT v8.34A (Bruker-AXS, 2013)'
_computing_data_collection 'APEX2 v2014.9-0 (Bruker-AXS, 2014)'
_computing_data_reduction 'SAINT v8.34A (Bruker-AXS, 2013)'
_computing_molecular_graphics 'Bruker SHELXTL'
_computing_publication_material 'Bruker SHELXTL'
_computing_structure_refinement 'SHELXL-2014/7 (Sheldrick, 2014)'
_computing_structure_solution 'SHELXS-2013/1 (Sheldrick, 2013)'
_diffrn_ambient_temperature 100(2)
_diffrn_detector_area_resol_mean 8.33
_diffrn_measured_fraction_theta_full 0.999
_diffrn_measured_fraction_theta_max 0.996
_diffrn_measurement_device_type 'Bruker KAPPA APEXII CCD'
_diffrn_measurement_method '\f and \w scans'
_diffrn_radiation_type MoK\a
_diffrn_radiation_wavelength 0.71073
_diffrn_reflns_av_R_equivalents 0.0380
_diffrn_reflns_av_unetI/netI 0.0388
_diffrn_reflns_Laue_measured_fraction_full 0.999
_diffrn_reflns_Laue_measured_fraction_max 0.996
_diffrn_reflns_limit_h_max 12
_diffrn_reflns_limit_h_min -12
_diffrn_reflns_limit_k_max 14
_diffrn_reflns_limit_k_min -15
_diffrn_reflns_limit_l_max 40
_diffrn_reflns_limit_l_min -39
_diffrn_reflns_number 51998
_diffrn_reflns_point_group_measured_fraction_full 0.991
_diffrn_reflns_point_group_measured_fraction_max 0.991
_diffrn_reflns_theta_full 25.242
_diffrn_reflns_theta_max 36.318
_diffrn_reflns_theta_min 2.334
_diffrn_source 'fine-focus sealed tube'
_exptl_absorpt_coefficient_mu 2.416
_exptl_absorpt_correction_T_max 0.7478
_exptl_absorpt_correction_T_min 0.5973
_exptl_absorpt_correction_type multi-scan
_exptl_absorpt_process_details 'SADABS-2014/4 (Sheldrick, 2014)'
_exptl_crystal_colour colourless
_exptl_crystal_density_diffrn 1.587
_exptl_crystal_density_method 'not measured'
_exptl_crystal_description Block
_exptl_crystal_F_000 848
_exptl_crystal_recrystallization_method 'Re-crystallisation from solvent: Ethyl Acetate, Heptane, Benzene'
_exptl_crystal_size_max 0.500
_exptl_crystal_size_mid 0.450
_exptl_crystal_size_min 0.100
_refine_diff_density_max 0.746
_refine_diff_density_min -0.367
_refine_diff_density_rms 0.066
_refine_ls_abs_structure_details
; 
 Flack x determined using 3023 quotients [(I+)-(I-)]/[(I+)+(I-)] 
 (Parsons, Flack and Wagner, Acta Cryst. B69 (2013) 249-259). 
;
_refine_ls_abs_structure_Flack 0.014(2)
_refine_ls_extinction_method none
_refine_ls_goodness_of_fit_ref 1.035
_refine_ls_hydrogen_treatment mixed
_refine_ls_matrix_type full
_refine_ls_number_parameters 231
_refine_ls_number_reflns 8272
_refine_ls_number_restraints 1
_refine_ls_restrained_S_all 1.035
_refine_ls_R_factor_all 0.0297
_refine_ls_R_factor_gt 0.0251
_refine_ls_shift/su_max 0.001
_refine_ls_shift/su_mean 0.000
_refine_ls_structure_factor_coef Fsqd
_refine_ls_weighting_details 'w=1/[\s^2^(Fo^2^)+(0.0289P)^2^+0.0363P] where P=(Fo^2^+2Fc^2^)/3'
_refine_ls_weighting_scheme calc
_refine_ls_wR_factor_gt 0.0613
_refine_ls_wR_factor_ref 0.0625
_reflns_Friedel_coverage 0.775
_reflns_Friedel_fraction_full 0.980
_reflns_Friedel_fraction_max 0.986
_reflns_number_gt 7574
_reflns_number_total 8272
_reflns_threshold_expression 'I > 2\s(I)'
_cod_data_source_file c6sc03347d2.cif
_cod_data_source_block rac10
_cod_depositor_comments
;Adding full bibliography for 1543908--1543915.cif.

 Adding full bibliography for 1543908--1543915.cif.
;
_cod_database_code 1543913
_shelx_shelxl_version_number 2014/7
_shelx_space_group_comment
; 
The symmetry employed for this shelxl refinement is uniquely defined 
by the following loop, which should always be used as a source of 
symmetry information in preference to the above space-group names. 
They are only intended as comments. 
;
_shelx_estimated_absorpt_t_min 0.378
_shelx_estimated_absorpt_t_max 0.794

loop_
_space_group_symop_operation_xyz
'x, y, z'
'-x+1/2, -y, z+1/2'
'-x, y+1/2, -z+1/2'
'x+1/2, -y+1/2, -z'

loop_
_atom_site_label
_atom_site_type_symbol
_atom_site_fract_x
_atom_site_fract_y
_atom_site_fract_z
_atom_site_U_iso_or_equiv
_atom_site_adp_type
_atom_site_occupancy
_atom_site_site_symmetry_order
_atom_site_calc_flag
_atom_site_refinement_flags_posn
_atom_site_refinement_flags_adp
O1 O 0.63451(14) 0.62093(12) 0.71588(4) 0.01358(18) Uani 1 1 d . .
C1 C 0.48231(17) 0.61085(16) 0.68712(5) 0.0113(2) Uani 1 1 d . .
O2 O 0.38402(15) 0.71029(12) 0.68272(4) 0.0159(2) Uani 1 1 d . .
C2 C 0.45834(16) 0.46188(14) 0.66416(5) 0.0098(2) Uani 1 1 d . .
H2 H 0.3367 0.4256 0.6709 0.012 Uiso 1 1 calc R U
C3 C 0.51136(15) 0.44727(15) 0.60170(5) 0.0083(2) Uani 1 1 d . .
O5 O 0.69277(11) 0.40385(10) 0.60411(4) 0.00778(16) Uani 1 1 d . .
C4 C 0.50239(16) 0.58369(15) 0.56808(5) 0.0104(2) Uani 1 1 d . .
H4A H 0.5792 0.6564 0.5854 0.013 Uiso 1 1 calc R U
H4B H 0.3806 0.6206 0.5688 0.013 Uiso 1 1 calc R U
C5 C 0.55896(16) 0.56180(16) 0.50772(5) 0.0107(2) Uani 1 1 d . .
H5 H 0.6841 0.5293 0.5081 0.013 Uiso 1 1 calc R U
C6 C 0.44889(18) 0.44112(16) 0.48195(6) 0.0134(2) Uani 1 1 d . .
H6A H 0.3250 0.4723 0.4792 0.016 Uiso 1 1 calc R U
H6B H 0.4919 0.4217 0.4440 0.016 Uiso 1 1 calc R U
C7 C 0.45835(16) 0.30642(16) 0.51547(6) 0.0117(2) Uani 1 1 d . .
O3 O 0.50005(18) 0.19191(13) 0.49554(5) 0.0193(2) Uani 1 1 d . .
C8 C 0.41043(16) 0.32116(15) 0.57603(5) 0.0104(2) Uani 1 1 d . .
H8 H 0.2823 0.3441 0.5781 0.013 Uiso 1 1 calc R U
C9 C 0.44112(17) 0.18463(15) 0.60929(6) 0.0122(2) Uani 1 1 d . .
H9A H 0.4023 0.1014 0.5872 0.015 Uiso 1 1 calc R U
H9B H 0.3691 0.1877 0.6434 0.015 Uiso 1 1 calc R U
C10 C 0.63472(17) 0.16534(14) 0.62510(6) 0.0114(2) Uani 1 1 d . .
H10 H 0.7020 0.1439 0.5905 0.014 Uiso 1 1 calc R U
Br1 Br 0.64560(2) -0.00416(2) 0.67287(2) 0.01929(4) Uani 1 1 d . .
C11 C 0.70781(16) 0.30346(14) 0.64968(5) 0.0084(2) Uani 1 1 d . .
C12 C 0.90051(16) 0.32182(16) 0.66851(5) 0.0111(2) Uani 1 1 d . .
O4 O 1.02077(12) 0.30674(13) 0.62394(4) 0.01398(19) Uani 1 1 d D .
H4O H 0.973(3) 0.345(2) 0.5936(8) 0.021 Uiso 1 1 d D U
C13 C 0.89513(16) 0.47402(16) 0.69262(6) 0.0136(3) Uani 1 1 d . .
H13A H 0.9934 0.4894 0.7188 0.016 Uiso 1 1 calc R U
H13B H 0.9022 0.5464 0.6628 0.016 Uiso 1 1 calc R U
C14 C 0.71760(16) 0.48243(16) 0.72261(5) 0.0120(2) Uani 1 1 d . .
H14 H 0.7323 0.4596 0.7628 0.014 Uiso 1 1 calc R U
C15 C 0.59482(16) 0.37202(15) 0.69466(5) 0.0095(2) Uani 1 1 d . .
H15 H 0.5427 0.3016 0.7211 0.011 Uiso 1 1 calc R U
C16 C 0.55023(17) 0.69695(17) 0.47277(6) 0.0146(2) Uani 1 1 d . .
C17 C 0.5870(2) 0.6771(2) 0.41174(6) 0.0219(3) Uani 1 1 d . .
H17A H 0.4884 0.6268 0.3944 0.033 Uiso 1 1 calc R U
H17B H 0.6946 0.6209 0.4071 0.033 Uiso 1 1 calc R U
H17C H 0.6019 0.7708 0.3942 0.033 Uiso 1 1 calc R U
C18 C 0.5173(2) 0.82494(18) 0.49352(8) 0.0201(3) Uani 1 1 d . .
H18A H 0.5165 0.9063 0.4700 0.024 Uiso 1 1 calc R U
H18B H 0.4944 0.8356 0.5320 0.024 Uiso 1 1 calc R U
C19 C 0.96213(19) 0.21786(19) 0.71277(7) 0.0183(3) Uani 1 1 d . .
H19A H 0.9719 0.1219 0.6968 0.027 Uiso 1 1 calc R U
H19B H 0.8772 0.2164 0.7432 0.027 Uiso 1 1 calc R U
H19C H 1.0770 0.2482 0.7268 0.027 Uiso 1 1 calc R U

loop_
_atom_site_aniso_label
_atom_site_aniso_U_11
_atom_site_aniso_U_22
_atom_site_aniso_U_33
_atom_site_aniso_U_23
_atom_site_aniso_U_13
_atom_site_aniso_U_12
O1 0.0152(4) 0.0121(5) 0.0134(4) -0.0043(4) -0.0016(4) -0.0004(4)
C1 0.0145(5) 0.0120(6) 0.0076(5) -0.0013(4) 0.0029(4) -0.0007(4)
O2 0.0209(5) 0.0136(5) 0.0133(5) -0.0021(4) 0.0010(4) 0.0051(4)
C2 0.0097(4) 0.0103(5) 0.0094(5) -0.0013(4) 0.0025(4) -0.0001(4)
C3 0.0067(4) 0.0093(5) 0.0090(5) -0.0024(4) 0.0010(4) -0.0001(4)
O5 0.0072(3) 0.0086(4) 0.0076(4) 0.0015(3) 0.0011(3) 0.0001(3)
C4 0.0120(4) 0.0095(6) 0.0097(5) -0.0005(4) -0.0015(4) 0.0001(4)
C5 0.0111(4) 0.0118(6) 0.0092(5) 0.0005(4) -0.0005(4) 0.0000(4)
C6 0.0150(5) 0.0152(6) 0.0101(6) -0.0012(5) -0.0019(4) -0.0012(5)
C7 0.0109(4) 0.0134(6) 0.0109(6) -0.0033(5) -0.0002(4) -0.0021(4)
O3 0.0283(5) 0.0151(5) 0.0144(5) -0.0046(4) 0.0025(4) 0.0005(4)
C8 0.0087(4) 0.0116(6) 0.0111(5) -0.0025(5) 0.0014(4) -0.0020(4)
C9 0.0129(5) 0.0094(6) 0.0143(6) -0.0017(5) 0.0034(4) -0.0037(4)
C10 0.0145(5) 0.0085(6) 0.0113(5) 0.0004(4) 0.0047(4) -0.0014(4)
Br1 0.02688(7) 0.00949(6) 0.02150(7) 0.00474(6) 0.00788(5) 0.00175(6)
C11 0.0095(4) 0.0083(6) 0.0076(5) 0.0013(4) 0.0022(4) 0.0005(4)
C12 0.0097(4) 0.0153(6) 0.0084(5) 0.0017(5) 0.0009(4) 0.0015(4)
O4 0.0093(3) 0.0229(6) 0.0098(4) 0.0012(4) 0.0021(3) 0.0025(4)
C13 0.0112(4) 0.0164(7) 0.0132(6) -0.0032(5) -0.0003(4) -0.0023(4)
C14 0.0134(4) 0.0131(7) 0.0096(5) -0.0021(5) -0.0004(4) 0.0014(5)
C15 0.0109(4) 0.0098(6) 0.0079(5) 0.0004(4) 0.0024(4) -0.0001(4)
C16 0.0124(5) 0.0163(7) 0.0150(6) 0.0046(5) -0.0017(4) -0.0007(5)
C17 0.0277(7) 0.0250(9) 0.0132(7) 0.0060(6) -0.0013(5) -0.0050(6)
C18 0.0209(6) 0.0156(7) 0.0238(8) 0.0070(6) 0.0033(6) 0.0027(5)
C19 0.0174(6) 0.0229(8) 0.0145(6) 0.0055(6) -0.0005(5) 0.0061(5)

loop_
_atom_type_symbol
_atom_type_description
_atom_type_scat_dispersion_real
_atom_type_scat_dispersion_imag
_atom_type_scat_source
C C 0.0033 0.0016 'International Tables Vol C Tables 4.2.6.8 and 6.1.1.4'
H H 0.0000 0.0000 'International Tables Vol C Tables 4.2.6.8 and 6.1.1.4'
O O 0.0106 0.0060 'International Tables Vol C Tables 4.2.6.8 and 6.1.1.4'
Br Br -0.2901 2.4595 'International Tables Vol C Tables 4.2.6.8 and 6.1.1.4'

loop_
_geom_angle_atom_site_label_1
_geom_angle_atom_site_label_2
_geom_angle_atom_site_label_3
_geom_angle
C1 O1 C14 111.60(11)
O2 C1 O1 121.69(13)
O2 C1 C2 127.45(13)
O1 C1 C2 110.85(11)
C1 C2 C15 104.40(11)
C1 C2 C3 113.74(11)
C15 C2 C3 103.96(10)
C1 C2 H2 111.4
C15 C2 H2 111.4
C3 C2 H2 111.4
O5 C3 C4 107.61(10)
O5 C3 C8 106.18(10)
C4 C3 C8 114.06(11)
O5 C3 C2 103.45(10)
C4 C3 C2 115.53(11)
C8 C3 C2 109.04(10)
C3 O5 C11 106.78(9)
C3 C4 C5 112.61(11)
C3 C4 H4A 109.1
C5 C4 H4A 109.1
C3 C4 H4B 109.1
C5 C4 H4B 109.1
H4A C4 H4B 107.8
C16 C5 C4 113.83(12)
C16 C5 C6 111.21(11)
C4 C5 C6 109.26(11)
C16 C5 H5 107.4
C4 C5 H5 107.4
C6 C5 H5 107.4
C7 C6 C5 111.86(11)
C7 C6 H6A 109.2
C5 C6 H6A 109.2
C7 C6 H6B 109.2
C5 C6 H6B 109.2
H6A C6 H6B 107.9
O3 C7 C6 122.61(13)
O3 C7 C8 121.70(13)
C6 C7 C8 115.69(12)
C7 C8 C9 113.28(12)
C7 C8 C3 109.82(11)
C9 C8 C3 110.68(11)
C7 C8 H8 107.6
C9 C8 H8 107.6
C3 C8 H8 107.6
C8 C9 C10 112.12(11)
C8 C9 H9A 109.2
C10 C9 H9A 109.2
C8 C9 H9B 109.2
C10 C9 H9B 109.2
H9A C9 H9B 107.9
C11 C10 C9 110.33(11)
C11 C10 Br1 116.09(9)
C9 C10 Br1 106.38(9)
C11 C10 H10 107.9
C9 C10 H10 107.9
Br1 C10 H10 107.9
O5 C11 C15 102.90(10)
O5 C11 C10 102.94(10)
C15 C11 C10 115.27(11)
O5 C11 C12 103.07(10)
C15 C11 C12 106.18(10)
C10 C11 C12 123.66(11)
O4 C12 C19 105.71(11)
O4 C12 C13 113.32(11)
C19 C12 C13 109.53(12)
O4 C12 C11 112.19(11)
C19 C12 C11 115.40(12)
C13 C12 C11 100.89(10)
C12 O4 H4O 108.7(15)
C14 C13 C12 104.44(11)
C14 C13 H13A 110.9
C12 C13 H13A 110.9
C14 C13 H13B 110.9
C12 C13 H13B 110.9
H13A C13 H13B 108.9
O1 C14 C13 112.12(12)
O1 C14 C15 106.49(10)
C13 C14 C15 106.94(11)
O1 C14 H14 110.4
C13 C14 H14 110.4
C15 C14 H14 110.4
C2 C15 C11 105.75(10)
C2 C15 C14 104.71(11)
C11 C15 C14 104.51(10)
C2 C15 H15 113.6
C11 C15 H15 113.6
C14 C15 H15 113.6
C18 C16 C17 121.05(15)
C18 C16 C5 123.41(15)
C17 C16 C5 115.52(14)
C16 C17 H17A 109.5
C16 C17 H17B 109.5
H17A C17 H17B 109.5
C16 C17 H17C 109.5
H17A C17 H17C 109.5
H17B C17 H17C 109.5
C16 C18 H18A 120.0
C16 C18 H18B 120.0
H18A C18 H18B 120.0
C12 C19 H19A 109.5
C12 C19 H19B 109.5
H19A C19 H19B 109.5
C12 C19 H19C 109.5
H19A C19 H19C 109.5
H19B C19 H19C 109.5

loop_
_geom_bond_atom_site_label_1
_geom_bond_atom_site_label_2
_geom_bond_distance
O1 C1 1.3544(17)
O1 C14 1.4514(18)
C1 O2 1.1989(18)
C1 C2 1.5115(19)
C2 C15 1.5264(19)
C2 C3 1.5679(18)
C2 H2 1.0000
C3 O5 1.4409(14)
C3 C4 1.515(2)
C3 C8 1.5388(18)
O5 C11 1.4519(16)
C4 C5 1.5342(18)
C4 H4A 0.9900
C4 H4B 0.9900
C5 C16 1.522(2)
C5 C6 1.538(2)
C5 H5 1.0000
C6 C7 1.500(2)
C6 H6A 0.9900
C6 H6B 0.9900
C7 O3 1.2170(17)
C7 C8 1.5142(19)
C8 C9 1.527(2)
C8 H8 1.0000
C9 C10 1.5334(19)
C9 H9A 0.9900
C9 H9B 0.9900
C10 C11 1.5275(19)
C10 Br1 1.9635(13)
C10 H10 1.0000
C11 C15 1.5273(18)
C11 C12 1.5456(17)
C12 O4 1.4205(16)
C12 C19 1.520(2)
C12 C13 1.539(2)
O4 H4O 0.893(18)
C13 C14 1.5356(18)
C13 H13A 0.9900
C13 H13B 0.9900
C14 C15 1.5484(19)
C14 H14 1.0000
C15 H15 1.0000
C16 C18 1.322(2)
C16 C17 1.512(2)
C17 H17A 0.9800
C17 H17B 0.9800
C17 H17C 0.9800
C18 H18A 0.9500
C18 H18B 0.9500
C19 H19A 0.9800
C19 H19B 0.9800
C19 H19C 0.9800

loop_
_geom_hbond_atom_site_label_D
_geom_hbond_atom_site_label_H
_geom_hbond_atom_site_label_A
_geom_hbond_distance_DH
_geom_hbond_distance_HA
_geom_hbond_distance_DA
_geom_hbond_angle_DHA
_geom_hbond_site_symmetry_A
C8 H8 O4 1.00 2.31 3.1874(15) 146.5 1_455
O4 H4O O5 0.893(18) 2.22(2) 2.7004(14) 113.4(17) .
O4 H4O O3 0.893(18) 2.19(2) 2.8908(16) 135.0(19) 4_556
C15 H15 O1 1.00 2.65 3.6389(17) 172.5 3_646
C15 H15 O2 1.00 2.54 3.3305(17) 136.0 3_646
C19 H19A Br1 0.98 2.81 3.3248(17) 113.5 .

loop_
_geom_torsion_atom_site_label_1
_geom_torsion_atom_site_label_2
_geom_torsion_atom_site_label_3
_geom_torsion_atom_site_label_4
_geom_torsion
C14 O1 C1 O2 171.18(12)
C14 O1 C1 C2 -7.77(14)
O2 C1 C2 C15 -165.39(13)
O1 C1 C2 C15 13.48(14)
O2 C1 C2 C3 81.97(16)
O1 C1 C2 C3 -99.16(12)
C1 C2 C3 O5 92.31(12)
C15 C2 C3 O5 -20.60(12)
C1 C2 C3 C4 -25.01(14)
C15 C2 C3 C4 -137.92(11)
C1 C2 C3 C8 -155.00(11)
C15 C2 C3 C8 92.08(12)
C4 C3 O5 C11 162.08(10)
C8 C3 O5 C11 -75.41(12)
C2 C3 O5 C11 39.34(12)
O5 C3 C4 C5 64.07(13)
C8 C3 C4 C5 -53.44(13)
C2 C3 C4 C5 179.03(10)
C3 C4 C5 C16 179.64(10)
C3 C4 C5 C6 54.66(13)
C16 C5 C6 C7 179.13(11)
C4 C5 C6 C7 -54.39(15)
C5 C6 C7 O3 -126.40(14)
C5 C6 C7 C8 54.29(15)
O3 C7 C8 C9 6.81(18)
C6 C7 C8 C9 -173.87(11)
O3 C7 C8 C3 131.12(14)
C6 C7 C8 C3 -49.56(14)
O5 C3 C8 C7 -69.79(13)
C4 C3 C8 C7 48.54(14)
C2 C3 C8 C7 179.34(10)
O5 C3 C8 C9 56.02(13)
C4 C3 C8 C9 174.35(10)
C2 C3 C8 C9 -54.86(13)
C7 C8 C9 C10 79.81(14)
C3 C8 C9 C10 -44.03(14)
C8 C9 C10 C11 48.25(14)
C8 C9 C10 Br1 174.95(9)
C3 O5 C11 C15 -41.94(12)
C3 O5 C11 C10 78.19(11)
C3 O5 C11 C12 -152.22(10)
C9 C10 C11 O5 -62.73(12)
Br1 C10 C11 O5 176.18(7)
C9 C10 C11 C15 48.48(15)
Br1 C10 C11 C15 -72.60(13)
C9 C10 C11 C12 -178.32(11)
Br1 C10 C11 C12 60.60(14)
O5 C11 C12 O4 -52.81(14)
C15 C11 C12 O4 -160.63(12)
C10 C11 C12 O4 62.71(17)
O5 C11 C12 C19 -173.97(12)
C15 C11 C12 C19 78.21(15)
C10 C11 C12 C19 -58.45(17)
O5 C11 C12 C13 68.11(11)
C15 C11 C12 C13 -39.71(13)
C10 C11 C12 C13 -176.37(12)
O4 C12 C13 C14 159.21(11)
C19 C12 C13 C14 -83.03(13)
C11 C12 C13 C14 39.09(12)
C1 O1 C14 C13 115.35(12)
C1 O1 C14 C15 -1.29(14)
C12 C13 C14 O1 -141.44(11)
C12 C13 C14 C15 -25.07(14)
C1 C2 C15 C11 -123.39(11)
C3 C2 C15 C11 -3.91(13)
C1 C2 C15 C14 -13.32(12)
C3 C2 C15 C14 106.15(11)
O5 C11 C15 C2 26.87(13)
C10 C11 C15 C2 -84.37(13)
C12 C11 C15 C2 134.81(11)
O5 C11 C15 C14 -83.34(11)
C10 C11 C15 C14 165.42(11)
C12 C11 C15 C14 24.60(14)
O1 C14 C15 C2 9.44(13)
C13 C14 C15 C2 -110.61(12)
O1 C14 C15 C11 120.40(11)
C13 C14 C15 C11 0.35(14)
C4 C5 C16 C18 7.60(19)
C6 C5 C16 C18 131.52(15)
C4 C5 C16 C17 -174.03(12)
C6 C5 C16 C17 -50.10(16)
